data_4133924
loop_
_publ_author_name
'Jin, Shengfei'
'Dang, Hang T.'
'Haug, Graham C.'
'He, Ru'
'Nguyen, Viet D.'
'Nguyen, Vu T.'
'Arman, Hadi D.'
'Schanze, Kirk S.'
'Larionov, Oleg V.'

_publ_section_title
;
 Visible Light-Induced Borylation of C-O, C-N, and C-X Bonds.
;
_journal_issue 3
_journal_name_full 'Journal of the American Chemical Society'
_journal_page_first 1603
_journal_page_last 1613
_journal_paper_doi 10.1021/jacs.9b12519
_journal_volume 142
_journal_year 2020
_chemical_absolute_configuration ad
_chemical_formula_moiety 'C H Cl3, C31 H37 B O5'
_chemical_formula_sum 'C32 H38 B Cl3 O5'
_chemical_formula_weight 619.78
_space_group_crystal_system triclinic
_space_group_IT_number 1
_space_group_name_Hall 'P 1'
_space_group_name_H-M_alt 'P 1'
_atom_sites_solution_hydrogens geom
_atom_sites_solution_primary dual
_audit_creation_date 2019-07-13
_audit_creation_method
;
Olex2 1.2
(compiled 2018.05.29 svn.r3508 for OlexSys, GUI svn.r5506)
;
_cell_angle_alpha 104.315(2)
_cell_angle_beta 92.465(2)
_cell_angle_gamma 114.483(3)
_cell_formula_units_Z 2
_cell_length_a 9.4219(3)
_cell_length_b 11.3625(3)
_cell_length_c 16.4678(4)
_cell_measurement_reflns_used 16127
_cell_measurement_temperature 98(2)
_cell_measurement_theta_max 29.4380
_cell_measurement_theta_min 2.5570
_cell_volume 1533.34(9)
_computing_cell_refinement 'CrysAlisPro 1.171.40.54a (Rigaku OD, 2019)'
_computing_data_collection 'CrysAlisPro 1.171.40.54a (Rigaku OD, 2019)'
_computing_data_reduction 'CrysAlisPro 1.171.40.54a (Rigaku OD, 2019)'
_computing_molecular_graphics 'Olex2 (Dolomanov et al., 2009)'
_computing_publication_material 'Olex2 (Dolomanov et al., 2009)'
_computing_structure_refinement 'ShelXL (Sheldrick, 2015)'
_computing_structure_solution 'ShelXT (Sheldrick, 2015)'
_diffrn_ambient_temperature 98(2)
_diffrn_detector 'CCD plate'
_diffrn_measured_fraction_theta_full 0.999
_diffrn_measured_fraction_theta_max 0.998
_diffrn_measurement_details
;
List of Runs (angles in degrees, time in seconds):

  # Type    Start    End  Width  t~exp~   \w     \q     \k     \f   Frames
--------------------------------------------------------------------------
  1  \w    -97.00  26.00   1.00    7.00    --   -7.70 -72.00  90.00  123
  2  \w    -97.00  18.00   1.00    7.00    --   -7.70 -38.00 150.00  115
  3  \w    -97.00  82.00   1.00    7.00    --   -7.70   0.00-150.00  179
  4  \w    -97.00  82.00   1.00    7.00    --   -7.70   0.00-150.00  179
  5  \w    -41.00  82.00   1.00    7.00    --   -7.70  72.00  30.00  123
  6  \w    -41.00  82.00   1.00    7.00    --   -7.70  72.00 150.00  123
  7  \w    -33.00  82.00   1.00    7.00    --   -7.70  38.00 -60.00  115
;
_diffrn_measurement_device 'four-circle diffractometer'
_diffrn_measurement_device_type 'XtaLAB AFC12 (RCD3): Kappa single'
_diffrn_measurement_method '\w scans'
_diffrn_orient_matrix_type 'CrysAlisPro convention (1999,Acta A55,543-557)'
_diffrn_orient_matrix_UB_11 -0.0406074000
_diffrn_orient_matrix_UB_12 -0.0417397000
_diffrn_orient_matrix_UB_13 -0.0413842000
_diffrn_orient_matrix_UB_21 -0.0717087000
_diffrn_orient_matrix_UB_22 -0.0246728000
_diffrn_orient_matrix_UB_23 0.0163139000
_diffrn_orient_matrix_UB_31 -0.0155876000
_diffrn_orient_matrix_UB_32 0.0528297000
_diffrn_orient_matrix_UB_33 -0.0072437000
_diffrn_radiation_monochromator mirror
_diffrn_radiation_probe x-ray
_diffrn_radiation_type MoK\a
_diffrn_radiation_wavelength 0.71073
_diffrn_reflns_av_R_equivalents 0.0356
_diffrn_reflns_av_unetI/netI 0.0324
_diffrn_reflns_Laue_measured_fraction_full 0.999
_diffrn_reflns_Laue_measured_fraction_max 0.998
_diffrn_reflns_limit_h_max 11
_diffrn_reflns_limit_h_min -11
_diffrn_reflns_limit_k_max 13
_diffrn_reflns_limit_k_min -14
_diffrn_reflns_limit_l_max 20
_diffrn_reflns_limit_l_min -20
_diffrn_reflns_number 43346
_diffrn_reflns_point_group_measured_fraction_full 0.986
_diffrn_reflns_point_group_measured_fraction_max 0.983
_diffrn_reflns_theta_full 25.242
_diffrn_reflns_theta_max 25.999
_diffrn_reflns_theta_min 2.384
_diffrn_source 'Rotating-anode X-ray tube'
_diffrn_source_type 'Rigaku (Mo) X-ray Source'
_exptl_absorpt_coefficient_mu 0.338
_exptl_absorpt_correction_T_max 1.00000
_exptl_absorpt_correction_T_min 0.98067
_exptl_absorpt_correction_type multi-scan
_exptl_absorpt_process_details
;
CrysAlisPro 1.171.40.54a (Rigaku Oxford Diffraction, 2019)
Empirical absorption correction using spherical harmonics,
 implemented in SCALE3 ABSPACK scaling algorithm.
;
_exptl_crystal_colour 'clear colourless'
_exptl_crystal_colour_lustre clear
_exptl_crystal_colour_primary colourless
_exptl_crystal_density_diffrn 1.342
_exptl_crystal_description plate
_exptl_crystal_F_000 652
_exptl_crystal_recrystallization_method 'crystallized from slow evaporation of chloroform'
_exptl_crystal_size_max 0.43
_exptl_crystal_size_mid 0.33
_exptl_crystal_size_min 0.07
_refine_diff_density_max 0.541
_refine_diff_density_min -0.423
_refine_diff_density_rms 0.043
_refine_ls_abs_structure_details
;
 Flack x determined using 5290 quotients [(I+)-(I-)]/[(I+)+(I-)]
 (Parsons, Flack and Wagner, Acta Cryst. B69 (2013) 249-259).
;
_refine_ls_abs_structure_Flack -0.017(15)
_refine_ls_extinction_method none
_refine_ls_goodness_of_fit_ref 1.023
_refine_ls_hydrogen_treatment constr
_refine_ls_matrix_type full
_refine_ls_number_parameters 749
_refine_ls_number_reflns 11851
_refine_ls_number_restraints 3
_refine_ls_restrained_S_all 1.023
_refine_ls_R_factor_all 0.0350
_refine_ls_R_factor_gt 0.0342
_refine_ls_shift/su_max 0.001
_refine_ls_shift/su_mean 0.000
_refine_ls_structure_factor_coef Fsqd
_refine_ls_weighting_details 'w=1/[\s^2^(Fo^2^)+(0.0500P)^2^+0.4000P] where P=(Fo^2^+2Fc^2^)/3'
_refine_ls_weighting_scheme calc
_refine_ls_wR_factor_gt 0.0854
_refine_ls_wR_factor_ref 0.0861
_reflns_Friedel_coverage 0.971
_reflns_Friedel_fraction_full 0.973
_reflns_Friedel_fraction_max 0.969
_reflns_number_gt 11638
_reflns_number_total 11851
_reflns_threshold_expression 'I > 2\s(I)'
_cod_data_source_file cd1889.cif
_cod_data_source_block cd1889
_cod_depositor_comments 'Adding full bibliography for 4133912--4133933.cif.'
_cod_original_cell_volume 1533.34(8)
_cod_database_code 4133924
_shelx_shelxl_version_number 2016/6
_chemical_oxdiff_formula 'C11 H10 N O'
_chemical_oxdiff_usercomment HDA825-4
_shelx_space_group_comment
;
The symmetry employed for this shelxl refinement is uniquely defined
by the following loop, which should always be used as a source of
symmetry information in preference to the above space-group names.
They are only intended as comments.
;
_shelx_estimated_absorpt_t_max 0.977
_shelx_estimated_absorpt_t_min 0.868
_reflns_odcompleteness_completeness 99.71
_reflns_odcompleteness_iscentric 1
_reflns_odcompleteness_theta 26.32
_olex2_refinement_description
;
1. Fixed Uiso
 At 1.2 times of:
  All C(H) groups, All C(H,H) groups
 At 1.5 times of:
  All C(H,H,H) groups
2.a Ternary CH refined with riding coordinates:
 C13(H13), C36(H36), C43(H43), C5(H5), C44(H44), C12(H12), C65(H65), C64(H64)
2.b Secondary CH2 refined with riding coordinates:
 C6(H6A,H6B), C11(H11A,H11B), C14(H14A,H14B), C7(H7A,H7B), C15(H15A,H15B),
 C38(H38A,H38B), C45(H45A,H45B), C37(H37A,H37B), C46(H46A,H46B), C10(H10A,H10B),
  C42(H42A,H42B), C41(H41A,H41B)
2.c Aromatic/amide H refined with riding coordinates:
 C52(H52), C24(H24), C23(H23), C56(H56), C21(H21), C48(H48), C34(H34),
 C20(H20), C33(H33), C2(H2), C53(H53), C55(H55), C17(H17), C3(H3)
2.d Idealised Me refined as rotating group:
 C63(H63A,H63B,H63C), C62(H62A,H62B,H62C), C31(H31A,H31B,H31C), C60(H60A,H60B,
 H60C), C29(H29A,H29B,H29C), C28(H28A,H28B,H28C), C61(H61A,H61B,H61C), C30(H30A,
 H30B,H30C), C27(H27A,H27B,H27C), C59(H59A,H59B,H59C)
;
_olex2_exptl_crystal_mounting_method 'nylon loop'
_olex2_submission_special_instructions 'No special instructions were received'
_oxdiff_exptl_absorpt_empirical_details
;
Empirical correction (ABSPACK) includes:
- Absorption correction using spherical harmonics
- Frame scaling
;
_oxdiff_exptl_absorpt_empirical_full_max 1.107
_oxdiff_exptl_absorpt_empirical_full_min 0.955

loop_
_space_group_symop_operation_xyz
'x, y, z'

loop_
_atom_site_label
_atom_site_type_symbol
_atom_site_fract_x
_atom_site_fract_y
_atom_site_fract_z
_atom_site_U_iso_or_equiv
_atom_site_adp_type
_atom_site_occupancy
_atom_site_site_symmetry_order
_atom_site_calc_flag
_atom_site_refinement_flags_posn
Cl3 Cl 0.17996(9) 0.07724(7) 0.93327(5) 0.02567(17) Uani 1 1 d .
Cl4 Cl -0.12051(9) 0.71603(8) 0.83615(5) 0.02771(18) Uani 1 1 d .
Cl5 Cl -0.23970(9) 0.90235(8) 0.92556(5) 0.02733(18) Uani 1 1 d .
Cl2 Cl 0.07376(10) 0.27208(8) 1.02109(5) 0.02814(18) Uani 1 1 d .
Cl1 Cl 0.24832(11) 0.31841(9) 0.88284(6) 0.0367(2) Uani 1 1 d .
Cl6 Cl -0.35725(13) 0.63217(10) 0.94241(7) 0.0485(3) Uani 1 1 d .
O9 O -0.2090(3) 1.1239(2) 0.78542(13) 0.0199(5) Uani 1 1 d .
O10 O 0.6739(3) 0.2000(2) 0.08535(14) 0.0231(5) Uani 1 1 d .
O1 O 0.7355(2) 0.1392(2) 0.36993(13) 0.0186(4) Uani 1 1 d .
O8 O -0.2502(2) 1.1751(2) 0.66300(13) 0.0198(4) Uani 1 1 d .
O6 O 0.1373(2) 0.7912(2) 0.45242(13) 0.0198(5) Uani 1 1 d .
O2 O 0.8000(3) 0.2689(2) 0.28090(14) 0.0242(5) Uani 1 1 d .
O5 O 0.0442(3) 0.5954(2) 0.71103(15) 0.0260(5) Uani 1 1 d .
O7 O 0.1986(3) 0.7534(3) 0.57347(14) 0.0279(5) Uani 1 1 d .
O3 O 1.2881(3) -0.1096(2) 0.18986(14) 0.0284(5) Uani 1 1 d .
O4 O 1.1279(3) -0.1747(3) 0.06331(14) 0.0277(5) Uani 1 1 d .
C26 C 1.3398(3) -0.1965(3) 0.13043(18) 0.0164(6) Uani 1 1 d .
C19 C 0.8957(3) 0.1032(3) 0.26829(19) 0.0147(6) Uani 1 1 d .
C50 C 0.1402(3) 0.8053(3) 0.53683(19) 0.0157(6) Uani 1 1 d .
C18 C 0.8076(3) 0.1806(3) 0.30556(18) 0.0160(6) Uani 1 1 d .
C52 C 0.0122(4) 0.9608(3) 0.53498(19) 0.0177(6) Uani 1 1 d .
H52 H 0.028971 0.958660 0.478259 0.021 Uiso 1 1 calc R
C4 C 0.4834(3) 0.3496(3) 0.48112(18) 0.0145(6) Uani 1 1 d .
C40 C 0.7035(4) 0.3158(3) 0.12313(19) 0.0175(6) Uani 1 1 d .
C22 C 1.0638(3) -0.0360(3) 0.19228(19) 0.0167(6) Uani 1 1 d .
C24 C 0.9205(3) 0.0971(3) 0.18503(19) 0.0167(6) Uani 1 1 d .
H24 H 0.882022 0.141285 0.154169 0.020 Uiso 1 1 calc R
C39 C 0.5865(3) 0.3693(3) 0.15619(18) 0.0161(6) Uani 1 1 d .
C58 C -0.2889(4) 1.2126(3) 0.80695(19) 0.0194(6) Uani 1 1 d .
C23 C 1.0016(3) 0.0265(3) 0.14733(19) 0.0164(6) Uani 1 1 d .
H23 H 1.015411 0.020333 0.089861 0.020 Uiso 1 1 calc R
C13 C 0.4910(3) 0.5376(3) 0.60284(18) 0.0135(5) Uani 1 1 d .
H13 H 0.512735 0.493315 0.644119 0.016 Uiso 1 1 calc R
C63 C 0.5327(4) 0.4072(3) 0.08067(19) 0.0214(6) Uani 1 1 d .
H63A H 0.625696 0.465737 0.061128 0.032 Uiso 1 1 calc GR
H63B H 0.468470 0.455193 0.098745 0.032 Uiso 1 1 calc GR
H63C H 0.469761 0.324864 0.034177 0.032 Uiso 1 1 calc GR
C36 C 0.4607(3) 0.4849(3) 0.29848(18) 0.0143(6) Uani 1 1 d .
H36 H 0.498167 0.458674 0.345812 0.017 Uiso 1 1 calc R
C56 C 0.0379(3) 0.8926(3) 0.66081(19) 0.0159(6) Uani 1 1 d .
H56 H 0.072538 0.844126 0.689782 0.019 Uiso 1 1 calc R
C35 C 0.3727(3) 0.5670(3) 0.33706(17) 0.0143(6) Uani 1 1 d .
C21 C 1.0395(3) -0.0275(3) 0.27645(19) 0.0168(6) Uani 1 1 d .
H21 H 1.082419 -0.067623 0.308450 0.020 Uiso 1 1 calc R
C48 C 0.3755(4) 0.7796(3) 0.41510(19) 0.0180(6) Uani 1 1 d .
H48 H 0.431667 0.873918 0.442519 0.022 Uiso 1 1 calc R
C34 C 0.2089(3) 0.5049(3) 0.33510(18) 0.0163(6) Uani 1 1 d .
H34 H 0.151003 0.410837 0.307357 0.020 Uiso 1 1 calc R
C1 C 0.6503(4) 0.2104(3) 0.40721(19) 0.0177(6) Uani 1 1 d .
C9 C 0.1803(4) 0.6170(3) 0.70717(19) 0.0187(6) Uani 1 1 d .
C20 C 0.9531(3) 0.0389(3) 0.31359(18) 0.0160(6) Uani 1 1 d .
H20 H 0.933182 0.040535 0.369818 0.019 Uiso 1 1 calc R
C43 C 0.6946(3) 0.4928(3) 0.23085(18) 0.0146(6) Uani 1 1 d .
H43 H 0.720751 0.456732 0.275973 0.018 Uiso 1 1 calc R
C33 C 0.1285(4) 0.5780(3) 0.37301(19) 0.0185(6) Uani 1 1 d .
H33 H 0.017410 0.535018 0.371533 0.022 Uiso 1 1 calc R
C2 C 0.4874(4) 0.1463(3) 0.38928(19) 0.0197(6) Uani 1 1 d .
H2 H 0.433005 0.056791 0.352300 0.024 Uiso 1 1 calc R
C51 C 0.0624(3) 0.8894(3) 0.57728(18) 0.0150(6) Uani 1 1 d .
C53 C -0.0627(4) 1.0355(3) 0.5765(2) 0.0188(6) Uani 1 1 d .
H53 H -0.096297 1.084646 0.547724 0.023 Uiso 1 1 calc R
C47 C 0.4560(3) 0.7057(3) 0.37676(18) 0.0156(6) Uani 1 1 d .
C54 C -0.0895(3) 1.0395(3) 0.65979(19) 0.0163(6) Uani 1 1 d .
C55 C -0.0372(4) 0.9672(3) 0.70078(19) 0.0182(6) Uani 1 1 d .
H55 H -0.053745 0.969357 0.757527 0.022 Uiso 1 1 calc R
C5 C 0.3919(3) 0.4276(3) 0.52025(18) 0.0159(6) Uani 1 1 d .
H5 H 0.380678 0.476398 0.479360 0.019 Uiso 1 1 calc R
C16 C 0.6497(4) 0.4115(3) 0.49730(18) 0.0162(6) Uani 1 1 d .
C44 C 0.6112(3) 0.5769(3) 0.26976(18) 0.0143(6) Uani 1 1 d .
H44 H 0.579777 0.612620 0.225890 0.017 Uiso 1 1 calc R
C12 C 0.3970(3) 0.6127(3) 0.64075(18) 0.0148(6) Uani 1 1 d .
H12 H 0.373403 0.652619 0.597217 0.018 Uiso 1 1 calc R
C6 C 0.2230(3) 0.3364(3) 0.5293(2) 0.0213(7) Uani 1 1 d .
H6A H 0.227327 0.275783 0.562473 0.026 Uiso 1 1 calc R
H6B H 0.161875 0.279091 0.472213 0.026 Uiso 1 1 calc R
C8 C 0.2372(3) 0.5161(3) 0.65736(19) 0.0165(6) Uani 1 1 d .
C11 C 0.4695(4) 0.7272(3) 0.7242(2) 0.0222(6) Uani 1 1 d .
H11A H 0.549803 0.810420 0.714758 0.027 Uiso 1 1 calc R
H11B H 0.518971 0.700846 0.766364 0.027 Uiso 1 1 calc R
C14 C 0.6478(3) 0.6307(3) 0.5833(2) 0.0206(6) Uani 1 1 d .
H14A H 0.707586 0.707372 0.634693 0.025 Uiso 1 1 calc R
H14B H 0.627556 0.667727 0.537977 0.025 Uiso 1 1 calc R
C25 C 1.2583(3) -0.2080(3) 0.04177(19) 0.0166(6) Uani 1 1 d .
C17 C 0.7313(3) 0.3397(3) 0.46025(19) 0.0172(6) Uani 1 1 d .
H17 H 0.843586 0.380532 0.471782 0.021 Uiso 1 1 calc R
C7 C 0.1360(3) 0.4171(3) 0.5736(2) 0.0198(6) Uani 1 1 d .
H7A H 0.115499 0.466795 0.536568 0.024 Uiso 1 1 calc R
H7B H 0.033163 0.354312 0.584117 0.024 Uiso 1 1 calc R
C15 C 0.7459(3) 0.5541(3) 0.5546(2) 0.0209(6) Uani 1 1 d .
H15A H 0.827017 0.605100 0.524257 0.025 Uiso 1 1 calc R
H15B H 0.801677 0.550251 0.605560 0.025 Uiso 1 1 calc R
C38 C 0.4466(3) 0.2754(3) 0.1877(2) 0.0189(6) Uani 1 1 d .
H38A H 0.484666 0.240801 0.229297 0.023 Uiso 1 1 calc R
H38B H 0.375781 0.197255 0.139458 0.023 Uiso 1 1 calc R
C45 C 0.7147(3) 0.6952(3) 0.34678(19) 0.0179(6) Uani 1 1 d .
H45A H 0.816703 0.749569 0.331107 0.021 Uiso 1 1 calc R
H45B H 0.736980 0.660287 0.392790 0.021 Uiso 1 1 calc R
C3 C 0.4054(4) 0.2168(3) 0.42708(19) 0.0187(6) Uani 1 1 d .
H3 H 0.293113 0.173644 0.415970 0.022 Uiso 1 1 calc R
C37 C 0.3550(3) 0.3527(3) 0.23000(19) 0.0183(6) Uani 1 1 d .
H37A H 0.302353 0.373223 0.185745 0.022 Uiso 1 1 calc R
H37B H 0.271688 0.293909 0.255897 0.022 Uiso 1 1 calc R
C49 C 0.2155(4) 0.7141(3) 0.41246(19) 0.0181(6) Uani 1 1 d .
C46 C 0.6322(3) 0.7845(3) 0.3785(2) 0.0198(6) Uani 1 1 d .
H46A H 0.682834 0.840893 0.437421 0.024 Uiso 1 1 calc R
H46B H 0.647853 0.846113 0.342847 0.024 Uiso 1 1 calc R
C62 C -0.1615(4) 1.3514(3) 0.8562(2) 0.0268(7) Uani 1 1 d .
H62A H -0.112104 1.345713 0.907796 0.040 Uiso 1 1 calc GR
H62B H -0.208820 1.414373 0.871831 0.040 Uiso 1 1 calc GR
H62C H -0.081197 1.383789 0.820826 0.040 Uiso 1 1 calc GR
C31 C 0.2516(4) 0.4420(3) 0.7220(2) 0.0237(7) Uani 1 1 d .
H31A H 0.314377 0.508481 0.775827 0.036 Uiso 1 1 calc GR
H31B H 0.303768 0.384797 0.699604 0.036 Uiso 1 1 calc GR
H31C H 0.145970 0.385565 0.731448 0.036 Uiso 1 1 calc GR
C10 C 0.3255(4) 0.7475(3) 0.75347(19) 0.0223(7) Uani 1 1 d .
H10A H 0.331961 0.764480 0.815757 0.027 Uiso 1 1 calc R
H10B H 0.321144 0.825263 0.738480 0.027 Uiso 1 1 calc R
C57 C -0.3573(4) 1.2070(3) 0.71697(19) 0.0190(6) Uani 1 1 d .
C42 C 0.8486(3) 0.5590(3) 0.19631(19) 0.0197(6) Uani 1 1 d .
H42A H 0.939021 0.616249 0.243154 0.024 Uiso 1 1 calc R
H42B H 0.838428 0.614663 0.160778 0.024 Uiso 1 1 calc R
C60 C -0.3532(4) 1.3386(4) 0.7100(2) 0.0271(7) Uani 1 1 d .
H60A H -0.243373 1.407890 0.721923 0.041 Uiso 1 1 calc GR
H60B H -0.412901 1.367781 0.751112 0.041 Uiso 1 1 calc GR
H60C H -0.400845 1.325463 0.652403 0.041 Uiso 1 1 calc GR
C65 C -0.1889(4) 0.7707(3) 0.9289(2) 0.0241(7) Uani 1 1 d .
H65 H -0.103456 0.804105 0.978605 0.029 Uiso 1 1 calc R
C41 C 0.8684(4) 0.4364(3) 0.1429(2) 0.0203(6) Uani 1 1 d .
H41A H 0.906372 0.452412 0.089691 0.024 Uiso 1 1 calc R
H41B H 0.945293 0.419309 0.175169 0.024 Uiso 1 1 calc R
C29 C 1.2855(4) -0.3287(3) 0.1518(2) 0.0293(8) Uani 1 1 d .
H29A H 1.322298 -0.310726 0.212171 0.044 Uiso 1 1 calc GR
H29B H 1.329134 -0.384899 0.117227 0.044 Uiso 1 1 calc GR
H29C H 1.169728 -0.376109 0.140034 0.044 Uiso 1 1 calc GR
C28 C 1.3602(4) -0.1048(4) 0.0000(2) 0.0284(7) Uani 1 1 d .
H28A H 1.297681 -0.111648 -0.051540 0.043 Uiso 1 1 calc GR
H28B H 1.450713 -0.122242 -0.014975 0.043 Uiso 1 1 calc GR
H28C H 1.398289 -0.013852 0.039479 0.043 Uiso 1 1 calc GR
C64 C 0.1108(4) 0.1959(3) 0.9227(2) 0.0217(7) Uani 1 1 d .
H64 H 0.009474 0.147382 0.881487 0.026 Uiso 1 1 calc R
C61 C -0.4114(4) 1.1561(4) 0.8612(2) 0.0293(7) Uani 1 1 d .
H61A H -0.481004 1.060754 0.832127 0.044 Uiso 1 1 calc GR
H61B H -0.474333 1.207147 0.870606 0.044 Uiso 1 1 calc GR
H61C H -0.358080 1.163822 0.916063 0.044 Uiso 1 1 calc GR
B1 B 1.1613(4) -0.1090(3) 0.1486(2) 0.0149(7) Uani 1 1 d .
C30 C 1.5201(4) -0.1256(4) 0.1439(2) 0.0320(8) Uani 1 1 d .
H30A H 1.554921 -0.034562 0.137807 0.048 Uiso 1 1 calc GR
H30B H 1.558516 -0.177422 0.101478 0.048 Uiso 1 1 calc GR
H30C H 1.562610 -0.119292 0.200982 0.048 Uiso 1 1 calc GR
B2 B -0.1834(4) 1.1157(3) 0.7038(2) 0.0176(7) Uani 1 1 d .
C27 C 1.1896(5) -0.3489(3) -0.0213(2) 0.0322(8) Uani 1 1 d .
H27A H 1.114126 -0.413899 0.003695 0.048 Uiso 1 1 calc GR
H27B H 1.275181 -0.374509 -0.034653 0.048 Uiso 1 1 calc GR
H27C H 1.135452 -0.349007 -0.073465 0.048 Uiso 1 1 calc GR
C59 C -0.5216(4) 1.0905(4) 0.6806(2) 0.0301(8) Uani 1 1 d .
H59A H -0.549459 1.083350 0.621012 0.045 Uiso 1 1 calc GR
H59B H -0.599290 1.107524 0.713169 0.045 Uiso 1 1 calc GR
H59C H -0.521371 1.005818 0.684426 0.045 Uiso 1 1 calc GR

loop_
_atom_site_aniso_label
_atom_site_aniso_U_11
_atom_site_aniso_U_22
_atom_site_aniso_U_33
_atom_site_aniso_U_23
_atom_site_aniso_U_13
_atom_site_aniso_U_12
Cl3 0.0237(4) 0.0213(4) 0.0344(4) 0.0079(3) 0.0049(3) 0.0123(3)
Cl4 0.0331(4) 0.0234(4) 0.0253(4) 0.0041(3) 0.0105(3) 0.0123(3)
Cl5 0.0228(4) 0.0228(4) 0.0358(4) 0.0048(3) 0.0032(3) 0.0118(3)
Cl2 0.0380(5) 0.0309(4) 0.0219(4) 0.0068(3) 0.0075(3) 0.0214(4)
Cl1 0.0422(5) 0.0408(5) 0.0403(5) 0.0291(4) 0.0165(4) 0.0200(4)
Cl6 0.0578(6) 0.0395(5) 0.0642(7) 0.0320(5) 0.0395(5) 0.0241(5)
O9 0.0246(11) 0.0241(11) 0.0179(11) 0.0052(9) 0.0050(9) 0.0174(10)
O10 0.0244(11) 0.0197(11) 0.0247(11) 0.0019(9) 0.0062(9) 0.0116(9)
O1 0.0221(11) 0.0205(11) 0.0219(11) 0.0103(9) 0.0124(9) 0.0143(9)
O8 0.0248(11) 0.0222(11) 0.0202(11) 0.0074(9) 0.0077(9) 0.0167(9)
O6 0.0239(11) 0.0252(11) 0.0181(10) 0.0042(9) 0.0056(9) 0.0191(10)
O2 0.0348(13) 0.0262(12) 0.0249(12) 0.0130(10) 0.0140(10) 0.0219(11)
O5 0.0235(12) 0.0298(13) 0.0285(12) 0.0083(10) 0.0107(10) 0.0148(10)
O7 0.0403(14) 0.0426(14) 0.0214(11) 0.0143(11) 0.0120(10) 0.0341(13)
O3 0.0363(13) 0.0394(14) 0.0174(11) 0.0014(10) 0.0026(10) 0.0282(12)
O4 0.0261(12) 0.0468(15) 0.0182(11) 0.0031(10) 0.0032(9) 0.0272(11)
C26 0.0178(14) 0.0147(14) 0.0165(14) 0.0008(11) 0.0010(11) 0.0093(12)
C19 0.0119(13) 0.0126(13) 0.0187(14) 0.0041(11) 0.0040(11) 0.0047(11)
C50 0.0128(13) 0.0155(14) 0.0183(14) 0.0050(12) 0.0035(11) 0.0056(12)
C18 0.0145(14) 0.0166(14) 0.0148(14) 0.0023(11) 0.0019(11) 0.0063(12)
C52 0.0197(15) 0.0196(15) 0.0153(14) 0.0060(12) 0.0029(12) 0.0096(13)
C4 0.0149(14) 0.0169(14) 0.0126(13) 0.0046(11) 0.0025(11) 0.0077(12)
C40 0.0213(15) 0.0190(15) 0.0157(14) 0.0065(12) 0.0058(11) 0.0111(13)
C22 0.0129(14) 0.0146(14) 0.0188(14) 0.0028(12) 0.0010(11) 0.0038(12)
C24 0.0144(14) 0.0174(15) 0.0180(15) 0.0054(12) 0.0026(11) 0.0064(12)
C39 0.0158(14) 0.0154(14) 0.0165(14) 0.0031(11) 0.0032(11) 0.0072(12)
C58 0.0220(15) 0.0214(16) 0.0204(15) 0.0041(12) 0.0049(12) 0.0157(13)
C23 0.0150(14) 0.0197(15) 0.0150(14) 0.0047(12) 0.0037(11) 0.0081(12)
C13 0.0138(13) 0.0161(14) 0.0139(13) 0.0052(11) 0.0031(11) 0.0094(12)
C63 0.0239(16) 0.0246(16) 0.0183(15) 0.0059(12) 0.0039(12) 0.0132(13)
C36 0.0151(14) 0.0153(14) 0.0140(13) 0.0048(11) 0.0046(11) 0.0076(12)
C56 0.0171(14) 0.0166(14) 0.0157(14) 0.0043(11) 0.0016(11) 0.0093(12)
C35 0.0179(14) 0.0164(14) 0.0117(13) 0.0055(11) 0.0035(11) 0.0096(12)
C21 0.0153(14) 0.0147(14) 0.0193(15) 0.0043(11) 0.0010(11) 0.0061(12)
C48 0.0234(15) 0.0154(14) 0.0179(14) 0.0049(12) 0.0033(12) 0.0110(13)
C34 0.0165(14) 0.0158(14) 0.0164(14) 0.0042(11) 0.0022(11) 0.0071(12)
C1 0.0212(15) 0.0226(15) 0.0189(14) 0.0105(12) 0.0101(12) 0.0154(13)
C9 0.0257(16) 0.0243(16) 0.0155(14) 0.0112(12) 0.0082(12) 0.0165(14)
C20 0.0158(14) 0.0165(14) 0.0145(14) 0.0050(11) 0.0026(11) 0.0057(12)
C43 0.0152(14) 0.0129(13) 0.0169(14) 0.0055(11) 0.0050(11) 0.0063(12)
C33 0.0167(14) 0.0221(16) 0.0195(15) 0.0069(12) 0.0061(12) 0.0103(13)
C2 0.0200(15) 0.0164(14) 0.0205(15) 0.0021(12) 0.0045(12) 0.0076(13)
C51 0.0118(13) 0.0127(13) 0.0171(14) 0.0013(11) 0.0002(11) 0.0041(11)
C53 0.0211(15) 0.0160(14) 0.0221(15) 0.0065(12) 0.0017(12) 0.0105(13)
C47 0.0155(14) 0.0175(14) 0.0143(14) 0.0047(11) 0.0023(11) 0.0077(12)
C54 0.0126(14) 0.0124(14) 0.0196(15) -0.0010(11) 0.0013(11) 0.0048(12)
C55 0.0197(15) 0.0171(15) 0.0165(14) 0.0031(12) 0.0026(12) 0.0078(13)
C5 0.0151(14) 0.0170(14) 0.0165(14) 0.0044(11) 0.0027(11) 0.0082(12)
C16 0.0176(14) 0.0172(14) 0.0140(13) 0.0038(11) 0.0032(11) 0.0082(12)
C44 0.0151(13) 0.0129(13) 0.0146(13) 0.0046(11) 0.0028(11) 0.0056(11)
C12 0.0146(14) 0.0152(14) 0.0150(14) 0.0028(11) 0.0021(11) 0.0077(12)
C6 0.0135(14) 0.0178(15) 0.0266(16) -0.0012(12) 0.0034(12) 0.0055(12)
C8 0.0171(14) 0.0178(14) 0.0188(14) 0.0067(12) 0.0074(11) 0.0104(12)
C11 0.0219(15) 0.0212(16) 0.0216(15) 0.0000(12) 0.0030(12) 0.0113(13)
C14 0.0166(15) 0.0137(14) 0.0267(16) 0.0018(12) 0.0043(12) 0.0044(12)
C25 0.0155(14) 0.0186(15) 0.0185(14) 0.0042(12) 0.0026(11) 0.0108(12)
C17 0.0128(14) 0.0217(15) 0.0196(15) 0.0077(12) 0.0044(11) 0.0089(12)
C7 0.0145(14) 0.0207(15) 0.0241(16) 0.0037(12) 0.0048(12) 0.0089(12)
C15 0.0121(13) 0.0191(15) 0.0263(16) 0.0014(13) 0.0036(12) 0.0048(12)
C38 0.0162(14) 0.0152(14) 0.0218(15) 0.0008(12) 0.0031(12) 0.0060(12)
C45 0.0140(13) 0.0175(14) 0.0196(15) 0.0027(12) 0.0029(11) 0.0060(12)
C3 0.0156(14) 0.0204(15) 0.0182(14) 0.0032(12) 0.0035(11) 0.0072(12)
C37 0.0152(14) 0.0159(14) 0.0225(15) 0.0049(12) 0.0088(12) 0.0054(12)
C49 0.0225(15) 0.0251(16) 0.0145(14) 0.0046(12) 0.0041(12) 0.0185(13)
C46 0.0169(14) 0.0136(14) 0.0236(16) 0.0012(12) 0.0030(12) 0.0043(12)
C62 0.0272(17) 0.0240(17) 0.0276(17) -0.0016(14) -0.0005(14) 0.0152(14)
C31 0.0290(17) 0.0249(16) 0.0267(17) 0.0142(13) 0.0121(13) 0.0164(14)
C10 0.0277(17) 0.0223(16) 0.0174(15) 0.0018(12) 0.0042(13) 0.0136(14)
C57 0.0167(14) 0.0221(16) 0.0219(16) 0.0064(13) 0.0047(12) 0.0119(13)
C42 0.0163(14) 0.0186(15) 0.0233(15) 0.0054(12) 0.0070(12) 0.0068(12)
C60 0.0341(18) 0.0278(18) 0.0303(18) 0.0115(15) 0.0073(14) 0.0219(16)
C65 0.0276(17) 0.0270(17) 0.0202(16) 0.0059(13) 0.0049(13) 0.0149(14)
C41 0.0170(15) 0.0218(15) 0.0242(16) 0.0082(13) 0.0087(12) 0.0090(13)
C29 0.0313(18) 0.0237(17) 0.0328(19) 0.0125(14) -0.0024(15) 0.0103(15)
C28 0.0303(18) 0.0285(18) 0.0250(17) 0.0111(14) 0.0070(14) 0.0094(15)
C64 0.0236(16) 0.0243(16) 0.0183(15) 0.0075(13) 0.0019(12) 0.0111(14)
C61 0.0350(19) 0.036(2) 0.0265(17) 0.0116(15) 0.0143(14) 0.0217(16)
B1 0.0155(16) 0.0120(15) 0.0164(16) 0.0032(13) 0.0033(13) 0.0056(13)
C30 0.0214(17) 0.0338(19) 0.0351(19) 0.0124(16) -0.0013(14) 0.0059(15)
B2 0.0148(15) 0.0138(16) 0.0210(17) 0.0035(13) 0.0010(13) 0.0044(13)
C27 0.037(2) 0.0241(17) 0.0249(17) 0.0005(14) -0.0019(15) 0.0083(15)
C59 0.0204(16) 0.0311(19) 0.0346(19) 0.0066(15) -0.0014(14) 0.0097(15)

loop_
_atom_type_symbol
_atom_type_description
_atom_type_scat_dispersion_real
_atom_type_scat_dispersion_imag
_atom_type_scat_source
C C 0.0033 0.0016 'International Tables Vol C Tables 4.2.6.8 and 6.1.1.4'
H H 0.0000 0.0000 'International Tables Vol C Tables 4.2.6.8 and 6.1.1.4'
O O 0.0106 0.0060 'International Tables Vol C Tables 4.2.6.8 and 6.1.1.4'
Cl Cl 0.1484 0.1585 'International Tables Vol C Tables 4.2.6.8 and 6.1.1.4'
B B 0.0013 0.0007 'International Tables Vol C Tables 4.2.6.8 and 6.1.1.4'

loop_
_geom_angle_atom_site_label_1
_geom_angle_atom_site_label_2
_geom_angle_atom_site_label_3
_geom_angle
B2 O9 C58 107.0(2)
C18 O1 C1 114.6(2)
B2 O8 C57 106.5(2)
C50 O6 C49 114.0(2)
B1 O3 C26 108.1(2)
B1 O4 C25 107.3(2)
O3 C26 C25 102.8(2)
O3 C26 C29 107.8(3)
O3 C26 C30 107.3(3)
C29 C26 C25 114.5(3)
C29 C26 C30 109.8(3)
C30 C26 C25 114.0(3)
C24 C19 C18 117.3(3)
C24 C19 C20 120.0(3)
C20 C19 C18 122.7(3)
O6 C50 C51 112.9(2)
O7 C50 O6 122.6(3)
O7 C50 C51 124.5(3)
O1 C18 C19 112.7(2)
O2 C18 O1 123.7(3)
O2 C18 C19 123.6(3)
C51 C52 H52 120.3
C53 C52 H52 120.3
C53 C52 C51 119.4(3)
C16 C4 C5 120.2(3)
C3 C4 C5 121.6(2)
C3 C4 C16 118.2(3)
O10 C40 C39 127.1(3)
O10 C40 C41 125.0(3)
C39 C40 C41 107.9(2)
C23 C22 C21 118.3(3)
C23 C22 B1 119.6(3)
C21 C22 B1 122.1(3)
C19 C24 H24 120.2
C23 C24 C19 119.7(3)
C23 C24 H24 120.2
C40 C39 C63 103.5(2)
C40 C39 C43 101.0(2)
C43 C39 C63 113.4(2)
C38 C39 C40 117.0(2)
C38 C39 C63 111.7(2)
C38 C39 C43 109.8(2)
O9 C58 C62 106.4(2)
O9 C58 C57 102.0(2)
O9 C58 C61 108.2(3)
C62 C58 C57 113.1(3)
C62 C58 C61 111.0(3)
C61 C58 C57 115.2(3)
C22 C23 H23 119.4
C24 C23 C22 121.3(3)
C24 C23 H23 119.4
C5 C13 H13 108.7
C12 C13 H13 108.7
C12 C13 C5 109.1(2)
C12 C13 C14 112.6(2)
C14 C13 H13 108.7
C14 C13 C5 108.9(2)
C39 C63 H63A 109.5
C39 C63 H63B 109.5
C39 C63 H63C 109.5
H63A C63 H63B 109.5
H63A C63 H63C 109.5
H63B C63 H63C 109.5
C35 C36 H36 106.3
C35 C36 C44 109.7(2)
C44 C36 H36 106.3
C37 C36 H36 106.3
C37 C36 C35 113.6(2)
C37 C36 C44 114.1(2)
C51 C56 H56 120.4
C55 C56 H56 120.4
C55 C56 C51 119.2(3)
C34 C35 C36 121.2(2)
C47 C35 C36 120.2(3)
C47 C35 C34 118.6(3)
C22 C21 H21 119.7
C20 C21 C22 120.7(3)
C20 C21 H21 119.7
C47 C48 H48 120.3
C49 C48 H48 120.3
C49 C48 C47 119.4(3)
C35 C34 H34 119.2
C33 C34 C35 121.6(3)
C33 C34 H34 119.2
C2 C1 O1 118.5(3)
C17 C1 O1 119.4(3)
C17 C1 C2 122.1(3)
O5 C9 C8 126.0(3)
O5 C9 C10 126.0(3)
C10 C9 C8 108.0(2)
C19 C20 H20 120.0
C21 C20 C19 120.0(3)
C21 C20 H20 120.0
C39 C43 H43 106.6
C44 C43 C39 112.2(2)
C44 C43 H43 106.6
C44 C43 C42 119.7(2)
C42 C43 C39 104.4(2)
C42 C43 H43 106.6
C34 C33 H33 121.1
C49 C33 C34 117.8(3)
C49 C33 H33 121.1
C1 C2 H2 121.1
C1 C2 C3 117.9(3)
C3 C2 H2 121.1
C52 C51 C50 122.7(3)
C52 C51 C56 120.3(3)
C56 C51 C50 117.0(3)
C52 C53 H53 119.3
C52 C53 C54 121.3(3)
C54 C53 H53 119.3
C35 C47 C48 119.9(3)
C35 C47 C46 122.9(3)
C48 C47 C46 117.1(2)
C53 C54 B2 120.9(3)
C55 C54 C53 118.0(3)
C55 C54 B2 121.0(3)
C56 C55 C54 121.7(3)
C56 C55 H55 119.2
C54 C55 H55 119.2
C4 C5 C13 110.2(2)
C4 C5 H5 106.1
C4 C5 C6 113.7(2)
C13 C5 H5 106.1
C6 C5 C13 114.0(2)
C6 C5 H5 106.1
C4 C16 C15 122.7(3)
C17 C16 C4 119.5(3)
C17 C16 C15 117.8(3)
C36 C44 H44 109.1
C43 C44 C36 108.6(2)
C43 C44 H44 109.1
C43 C44 C45 112.5(2)
C45 C44 C36 108.4(2)
C45 C44 H44 109.1
C13 C12 H12 106.9
C13 C12 C8 111.6(2)
C13 C12 C11 119.3(2)
C8 C12 H12 106.9
C11 C12 H12 106.9
C11 C12 C8 104.6(2)
C5 C6 H6A 109.0
C5 C6 H6B 109.0
C5 C6 C7 112.9(2)
H6A C6 H6B 107.8
C7 C6 H6A 109.0
C7 C6 H6B 109.0
C9 C8 C12 101.0(2)
C9 C8 C31 102.9(2)
C12 C8 C31 113.8(2)
C7 C8 C9 117.8(2)
C7 C8 C12 109.6(2)
C7 C8 C31 111.4(3)
C12 C11 H11A 111.2
C12 C11 H11B 111.2
C12 C11 C10 103.1(2)
H11A C11 H11B 109.1
C10 C11 H11A 111.2
C10 C11 H11B 111.2
C13 C14 H14A 109.5
C13 C14 H14B 109.5
C13 C14 C15 110.7(2)
H14A C14 H14B 108.1
C15 C14 H14A 109.5
C15 C14 H14B 109.5
O4 C25 C26 102.9(2)
O4 C25 C28 106.4(3)
O4 C25 C27 108.4(3)
C28 C25 C26 114.3(3)
C28 C25 C27 109.8(3)
C27 C25 C26 114.5(3)
C1 C17 C16 120.3(3)
C1 C17 H17 119.9
C16 C17 H17 119.9
C6 C7 H7A 109.8
C6 C7 H7B 109.8
C8 C7 C6 109.4(2)
C8 C7 H7A 109.8
C8 C7 H7B 109.8
H7A C7 H7B 108.2
C16 C15 C14 113.9(2)
C16 C15 H15A 108.8
C16 C15 H15B 108.8
C14 C15 H15A 108.8
C14 C15 H15B 108.8
H15A C15 H15B 107.7
C39 C38 H38A 109.7
C39 C38 H38B 109.7
C39 C38 C37 109.7(2)
H38A C38 H38B 108.2
C37 C38 H38A 109.7
C37 C38 H38B 109.7
C44 C45 H45A 109.5
C44 C45 H45B 109.5
C44 C45 C46 110.6(2)
H45A C45 H45B 108.1
C46 C45 H45A 109.5
C46 C45 H45B 109.5
C4 C3 H3 119.0
C2 C3 C4 122.1(3)
C2 C3 H3 119.0
C36 C37 C38 113.2(2)
C36 C37 H37A 108.9
C36 C37 H37B 108.9
C38 C37 H37A 108.9
C38 C37 H37B 108.9
H37A C37 H37B 107.8
C48 C49 O6 118.2(3)
C48 C49 C33 122.6(3)
C33 C49 O6 119.2(3)
C47 C46 C45 113.8(2)
C47 C46 H46A 108.8
C47 C46 H46B 108.8
C45 C46 H46A 108.8
C45 C46 H46B 108.8
H46A C46 H46B 107.7
C58 C62 H62A 109.5
C58 C62 H62B 109.5
C58 C62 H62C 109.5
H62A C62 H62B 109.5
H62A C62 H62C 109.5
H62B C62 H62C 109.5
C8 C31 H31A 109.5
C8 C31 H31B 109.5
C8 C31 H31C 109.5
H31A C31 H31B 109.5
H31A C31 H31C 109.5
H31B C31 H31C 109.5
C9 C10 C11 106.0(2)
C9 C10 H10A 110.5
C9 C10 H10B 110.5
C11 C10 H10A 110.5
C11 C10 H10B 110.5
H10A C10 H10B 108.7
O8 C57 C58 102.9(2)
O8 C57 C60 108.3(3)
O8 C57 C59 105.7(2)
C60 C57 C58 114.9(3)
C60 C57 C59 110.6(3)
C59 C57 C58 113.7(3)
C43 C42 H42A 111.2
C43 C42 H42B 111.2
C43 C42 C41 102.9(2)
H42A C42 H42B 109.1
C41 C42 H42A 111.2
C41 C42 H42B 111.2
C57 C60 H60A 109.5
C57 C60 H60B 109.5
C57 C60 H60C 109.5
H60A C60 H60B 109.5
H60A C60 H60C 109.5
H60B C60 H60C 109.5
Cl4 C65 Cl5 111.87(18)
Cl4 C65 Cl6 109.50(18)
Cl4 C65 H65 108.7
Cl5 C65 Cl6 109.34(18)
Cl5 C65 H65 108.7
Cl6 C65 H65 108.7
C40 C41 C42 105.9(2)
C40 C41 H41A 110.6
C40 C41 H41B 110.6
C42 C41 H41A 110.6
C42 C41 H41B 110.6
H41A C41 H41B 108.7
C26 C29 H29A 109.5
C26 C29 H29B 109.5
C26 C29 H29C 109.5
H29A C29 H29B 109.5
H29A C29 H29C 109.5
H29B C29 H29C 109.5
C25 C28 H28A 109.5
C25 C28 H28B 109.5
C25 C28 H28C 109.5
H28A C28 H28B 109.5
H28A C28 H28C 109.5
H28B C28 H28C 109.5
Cl3 C64 H64 108.5
Cl2 C64 Cl3 110.41(17)
Cl2 C64 H64 108.5
Cl1 C64 Cl3 110.23(18)
Cl1 C64 Cl2 110.68(18)
Cl1 C64 H64 108.5
C58 C61 H61A 109.5
C58 C61 H61B 109.5
C58 C61 H61C 109.5
H61A C61 H61B 109.5
H61A C61 H61C 109.5
H61B C61 H61C 109.5
O3 B1 O4 114.0(3)
O3 B1 C22 123.8(3)
O4 B1 C22 122.2(3)
C26 C30 H30A 109.5
C26 C30 H30B 109.5
C26 C30 H30C 109.5
H30A C30 H30B 109.5
H30A C30 H30C 109.5
H30B C30 H30C 109.5
O9 B2 C54 122.5(3)
O8 B2 O9 114.7(3)
O8 B2 C54 122.7(3)
C25 C27 H27A 109.5
C25 C27 H27B 109.5
C25 C27 H27C 109.5
H27A C27 H27B 109.5
H27A C27 H27C 109.5
H27B C27 H27C 109.5
C57 C59 H59A 109.5
C57 C59 H59B 109.5
C57 C59 H59C 109.5
H59A C59 H59B 109.5
H59A C59 H59C 109.5
H59B C59 H59C 109.5

loop_
_geom_bond_atom_site_label_1
_geom_bond_atom_site_label_2
_geom_bond_distance
Cl3 C64 1.762(3)
Cl4 C65 1.755(3)
Cl5 C65 1.761(3)
Cl2 C64 1.761(3)
Cl1 C64 1.755(3)
Cl6 C65 1.782(4)
O9 C58 1.477(3)
O9 B2 1.363(4)
O10 C40 1.213(4)
O1 C18 1.360(4)
O1 C1 1.418(3)
O8 C57 1.470(3)
O8 B2 1.357(4)
O6 C50 1.357(4)
O6 C49 1.427(3)
O2 C18 1.198(4)
O5 C9 1.209(4)
O7 C50 1.196(4)
O3 C26 1.460(3)
O3 B1 1.353(4)
O4 C25 1.461(3)
O4 B1 1.370(4)
C26 C25 1.570(4)
C26 C29 1.510(4)
C26 C30 1.526(4)
C19 C18 1.490(4)
C19 C24 1.391(4)
C19 C20 1.395(4)
C50 C51 1.484(4)
C52 H52 0.9500
C52 C51 1.392(4)
C52 C53 1.391(4)
C4 C5 1.530(4)
C4 C16 1.407(4)
C4 C3 1.404(4)
C40 C39 1.525(4)
C40 C41 1.540(4)
C22 C23 1.401(4)
C22 C21 1.401(4)
C22 B1 1.563(4)
C24 H24 0.9500
C24 C23 1.384(4)
C39 C63 1.543(4)
C39 C43 1.540(4)
C39 C38 1.521(4)
C58 C62 1.517(5)
C58 C57 1.566(4)
C58 C61 1.517(5)
C23 H23 0.9500
C13 H13 1.0000
C13 C5 1.539(4)
C13 C12 1.521(4)
C13 C14 1.522(4)
C63 H63A 0.9800
C63 H63B 0.9800
C63 H63C 0.9800
C36 H36 1.0000
C36 C35 1.534(4)
C36 C44 1.550(4)
C36 C37 1.532(4)
C56 H56 0.9500
C56 C51 1.399(4)
C56 C55 1.384(4)
C35 C34 1.401(4)
C35 C47 1.396(4)
C21 H21 0.9500
C21 C20 1.389(4)
C48 H48 0.9500
C48 C47 1.409(4)
C48 C49 1.370(4)
C34 H34 0.9500
C34 C33 1.400(4)
C1 C2 1.378(4)
C1 C17 1.372(4)
C9 C8 1.535(4)
C9 C10 1.524(5)
C20 H20 0.9500
C43 H43 1.0000
C43 C44 1.518(4)
C43 C42 1.540(4)
C33 H33 0.9500
C33 C49 1.376(4)
C2 H2 0.9500
C2 C3 1.391(4)
C53 H53 0.9500
C53 C54 1.398(4)
C47 C46 1.520(4)
C54 C55 1.397(4)
C54 B2 1.561(4)
C55 H55 0.9500
C5 H5 1.0000
C5 C6 1.537(4)
C16 C17 1.394(4)
C16 C15 1.513(4)
C44 H44 1.0000
C44 C45 1.526(4)
C12 H12 1.0000
C12 C8 1.536(4)
C12 C11 1.531(4)
C6 H6A 0.9900
C6 H6B 0.9900
C6 C7 1.545(4)
C8 C7 1.519(4)
C8 C31 1.545(4)
C11 H11A 0.9900
C11 H11B 0.9900
C11 C10 1.545(4)
C14 H14A 0.9900
C14 H14B 0.9900
C14 C15 1.529(4)
C25 C28 1.514(4)
C25 C27 1.524(4)
C17 H17 0.9500
C7 H7A 0.9900
C7 H7B 0.9900
C15 H15A 0.9900
C15 H15B 0.9900
C38 H38A 0.9900
C38 H38B 0.9900
C38 C37 1.543(4)
C45 H45A 0.9900
C45 H45B 0.9900
C45 C46 1.527(4)
C3 H3 0.9500
C37 H37A 0.9900
C37 H37B 0.9900
C46 H46A 0.9900
C46 H46B 0.9900
C62 H62A 0.9800
C62 H62B 0.9800
C62 H62C 0.9800
C31 H31A 0.9800
C31 H31B 0.9800
C31 H31C 0.9800
C10 H10A 0.9900
C10 H10B 0.9900
C57 C60 1.513(4)
C57 C59 1.529(5)
C42 H42A 0.9900
C42 H42B 0.9900
C42 C41 1.540(4)
C60 H60A 0.9800
C60 H60B 0.9800
C60 H60C 0.9800
C65 H65 1.0000
C41 H41A 0.9900
C41 H41B 0.9900
C29 H29A 0.9800
C29 H29B 0.9800
C29 H29C 0.9800
C28 H28A 0.9800
C28 H28B 0.9800
C28 H28C 0.9800
C64 H64 1.0000
C61 H61A 0.9800
C61 H61B 0.9800
C61 H61C 0.9800
C30 H30A 0.9800
C30 H30B 0.9800
C30 H30C 0.9800
C27 H27A 0.9800
C27 H27B 0.9800
C27 H27C 0.9800
C59 H59A 0.9800
C59 H59B 0.9800
C59 H59C 0.9800
